data_7055351
loop_
_publ_author_name
'Yuan, Minghui'
'Tanabe, Iori'
'Bernard-Schaaf, Jean-Marie'
'Shi, Qin-Yin'
'Schlegel, Vicki'
'Schurhammer, Rachel'
'Dowben, Peter A.'
'Doudin, Bernard'
'Routaboul, Lucie'
'Braunstein, Pierre'

_publ_section_title
;
 Influence of steric hindrance on the molecular packing and the anchoring
 of quinonoid zwitterions on gold surfaces
;
_journal_issue 7
_journal_name_full 'New J. Chem.'
_journal_page_first 5782
_journal_paper_doi 10.1039/C5NJ03251B
_journal_volume 40
_journal_year 2016
_chemical_absolute_configuration rmad
_chemical_formula_moiety 'C26 H26 N2 O2'
_chemical_formula_sum 'C26 H26 N2 O2'
_chemical_formula_weight 398.49
_chemical_name_systematic
;
 ?
;
_space_group_crystal_system orthorhombic
_space_group_IT_number 19
_space_group_name_Hall 'P 2ac 2ab'
_space_group_name_H-M_alt 'P 21 21 21'
_symmetry_space_group_name_Hall 'P 2ac 2ab'
_symmetry_space_group_name_H-M 'P 21 21 21'
_atom_sites_solution_hydrogens mixed
_atom_sites_solution_primary direct
_atom_sites_solution_secondary difmap
_audit_creation_method SHELXL-2013
_audit_update_record
;
2015-11-14 deposited with the CCDC.
2016-02-02 downloaded from the CCDC.
;
_cell_angle_alpha 90
_cell_angle_beta 90
_cell_angle_gamma 90
_cell_formula_units_Z 4
_cell_length_a 8.3180(3)
_cell_length_b 14.3938(5)
_cell_length_c 18.1616(6)
_cell_measurement_reflns_used 8559
_cell_measurement_temperature 173(2)
_cell_measurement_theta_max 66.32
_cell_measurement_theta_min 3.92
_cell_volume 2174.45(13)
_computing_cell_refinement 'Bruker SAINT'
_computing_data_collection 'Bruker APEX2'
_computing_data_reduction 'Bruker SAINT'
_computing_molecular_graphics 'Bruker SHELXTL'
_computing_publication_material 'Bruker SHELXTL'
_computing_structure_refinement 'SHELXL-2013 (Sheldrick, 2013)'
_computing_structure_solution 'SHELXS-2013 (Sheldrick, 2013)'
_diffrn_ambient_temperature 173(2)
_diffrn_measured_fraction_theta_full 0.955
_diffrn_measured_fraction_theta_max 0.974
_diffrn_measurement_device_type 'Bruker APEX-II CCD'
_diffrn_measurement_method '\f and \w scans'
_diffrn_radiation_type CuK\a
_diffrn_radiation_wavelength 1.54178
_diffrn_reflns_av_R_equivalents 0.0225
_diffrn_reflns_av_unetI/netI 0.0203
_diffrn_reflns_Laue_measured_fraction_full 0.955
_diffrn_reflns_Laue_measured_fraction_max 0.974
_diffrn_reflns_limit_h_max 8
_diffrn_reflns_limit_h_min -9
_diffrn_reflns_limit_k_max 7
_diffrn_reflns_limit_k_min -17
_diffrn_reflns_limit_l_max 21
_diffrn_reflns_limit_l_min -20
_diffrn_reflns_number 11458
_diffrn_reflns_point_group_measured_fraction_full 0.925
_diffrn_reflns_point_group_measured_fraction_max 0.945
_diffrn_reflns_theta_full 67.679
_diffrn_reflns_theta_max 66.590
_diffrn_reflns_theta_min 3.919
_diffrn_source 'Cu-ImuS microfocus tube'
_exptl_absorpt_coefficient_mu 0.609
_exptl_absorpt_correction_T_max 0.7528
_exptl_absorpt_correction_T_min 0.6843
_exptl_absorpt_correction_type multi-scan
_exptl_absorpt_process_details sadabs
_exptl_crystal_colour red
_exptl_crystal_density_diffrn 1.217
_exptl_crystal_description prism
_exptl_crystal_F_000 848
_exptl_crystal_size_max 0.300
_exptl_crystal_size_mid 0.250
_exptl_crystal_size_min 0.200
_refine_diff_density_max 1.527
_refine_diff_density_min -0.904
_refine_diff_density_rms 0.080
_refine_ls_abs_structure_details
;
 Flack x determined using 1408 quotients [(I+)-(I-)]/[(I+)+(I-)]
 (Parsons and Flack (2004), Acta Cryst. A60, s61).
;
_refine_ls_abs_structure_Flack 0.00(6)
_refine_ls_extinction_method none
_refine_ls_goodness_of_fit_ref 1.072
_refine_ls_hydrogen_treatment constr
_refine_ls_matrix_type full
_refine_ls_number_parameters 241
_refine_ls_number_reflns 3631
_refine_ls_number_restraints 5
_refine_ls_restrained_S_all 1.109
_refine_ls_R_factor_all 0.0923
_refine_ls_R_factor_gt 0.0899
_refine_ls_shift/su_max 0.000
_refine_ls_shift/su_mean 0.000
_refine_ls_structure_factor_coef Fsqd
_refine_ls_weighting_details 'w=1/[\s^2^(Fo^2^)+(0.1564P)^2^+2.8616P] where P=(Fo^2^+2Fc^2^)/3'
_refine_ls_weighting_scheme calc
_refine_ls_wR_factor_gt 0.2579
_refine_ls_wR_factor_ref 0.2608
_reflns_Friedel_coverage 0.692
_reflns_Friedel_fraction_full 0.886
_reflns_Friedel_fraction_max 0.907
_reflns_number_gt 3483
_reflns_number_total 3631
_reflns_threshold_expression 'I > 2\s(I)'
_cod_data_source_file c5nj03251b2.cif
_cod_data_source_block pbmy140925
_cod_depositor_comments 'Adding full bibliography for 7055349--7055351.cif.'
_cod_database_code 7055351
_shelx_space_group_comment
;
The symmetry employed for this shelxl refinement is uniquely defined
by the following loop, which should always be used as a source of
symmetry information in preference to the above space-group names.
They are only intended as comments.
;
_shelx_estimated_absorpt_t_min 0.838
_shelx_estimated_absorpt_t_max 0.888
_shelxl_version_number 2013-4

loop_
_space_group_symop_operation_xyz
'x, y, z'
'x+1/2, -y+1/2, -z'
'-x, y+1/2, -z+1/2'
'-x+1/2, -y, z+1/2'

loop_
_atom_site_label
_atom_site_type_symbol
_atom_site_fract_x
_atom_site_fract_y
_atom_site_fract_z
_atom_site_U_iso_or_equiv
_atom_site_adp_type
_atom_site_occupancy
_atom_site_site_symmetry_order
_atom_site_calc_flag
_atom_site_refinement_flags_posn
_atom_site_refinement_flags_adp
_atom_site_refinement_flags_occupancy
_atom_site_disorder_assembly
_atom_site_disorder_group
C1 C 0.0960(7) 0.5113(4) 0.1473(3) 0.0345(12) Uani 1 1 d . . . . .
H1 H 0.1498 0.5121 0.1012 0.041 Uiso 1 1 calc R U . . .
C2 C 0.0267(6) 0.4301(4) 0.1736(3) 0.0320(11) Uani 1 1 d . . . . .
C3 C -0.0706(6) 0.4285(3) 0.2449(3) 0.0317(11) Uani 1 1 d . . . . .
C4 C -0.0806(7) 0.5107(4) 0.2846(3) 0.0375(12) Uani 1 1 d . . . . .
H4 H -0.1408 0.5107 0.3290 0.045 Uiso 1 1 calc R U . . .
C5 C -0.0073(8) 0.5928(4) 0.2628(3) 0.0407(13) Uani 1 1 d . . . . .
C6 C 0.0852(8) 0.5922(4) 0.1902(3) 0.0399(13) Uani 1 1 d . . . . .
C7 C 0.1256(7) 0.3236(3) 0.0742(3) 0.0362(12) Uani 1 1 d . . . . .
H7 H 0.1283 0.2542 0.0715 0.043 Uiso 1 1 calc R U . . .
C8 C 0.2985(7) 0.3565(4) 0.0775(3) 0.0397(13) Uani 1 1 d . . . . .
C9 C 0.3863(8) 0.3483(5) 0.1416(4) 0.0563(17) Uani 1 1 d . . . . .
H9 H 0.3381 0.3188 0.1829 0.068 Uiso 1 1 calc R U . . .
C10 C 0.5415(10) 0.3814(7) 0.1482(6) 0.075(2) Uani 1 1 d . . . . .
H10 H 0.5978 0.3751 0.1935 0.090 Uiso 1 1 calc R U . . .
C11 C 0.6124(10) 0.4224(7) 0.0904(7) 0.085(3) Uani 1 1 d . . . . .
H11 H 0.7180 0.4469 0.0950 0.102 Uiso 1 1 calc R U . . .
C12 C 0.5320(10) 0.4289(5) 0.0242(6) 0.072(3) Uani 1 1 d . . . . .
H12 H 0.5851 0.4557 -0.0170 0.087 Uiso 1 1 calc R U . . .
C13 C 0.3731(8) 0.3969(4) 0.0163(4) 0.0487(15) Uani 1 1 d . . . . .
C14 C 0.2867(12) 0.4069(6) -0.0556(4) 0.071(2) Uani 1 1 d . . . . .
H14A H 0.3615 0.3908 -0.0960 0.085 Uiso 1 1 calc R U . . .
H14B H 0.2550 0.4727 -0.0620 0.085 Uiso 1 1 calc R U . . .
C15 C 0.1376(11) 0.3463(6) -0.0618(4) 0.066(2) Uani 1 1 d . . . . .
H15A H 0.0754 0.3642 -0.1060 0.079 Uiso 1 1 calc R U . . .
H15B H 0.1698 0.2804 -0.0670 0.079 Uiso 1 1 calc R U . . .
C16 C 0.0345(8) 0.3578(4) 0.0061(3) 0.0470(15) Uani 1 1 d . . . . .
H16A H -0.0662 0.3218 0.0002 0.056 Uiso 1 1 calc R U . . .
H16B H 0.0058 0.4240 0.0123 0.056 Uiso 1 1 calc R U . . .
C17 C 0.2204(16) 0.7048(10) 0.1046(8) 0.0457(11) Uani 0.5 1 d . . P A 1
H17 H 0.2208 0.6518 0.0690 0.055 Uiso 0.5 1 calc R U P A 1
C17B C 0.2828(16) 0.6770(10) 0.1119(7) 0.0457(11) Uani 0.5 1 d D . P A 2
H17B H 0.3258 0.6134 0.1017 0.055 Uiso 0.5 1 calc R U P A 2
C18 C 0.3973(8) 0.7234(6) 0.1289(6) 0.0462(9) Uani 0.5 1 d G . P A 1
C19 C 0.4739(9) 0.6536(5) 0.1685(5) 0.0462(9) Uani 0.5 1 d G . P A 1
H19 H 0.4177 0.5983 0.1806 0.055 Uiso 0.5 1 calc R U P A 1
C20 C 0.6329(9) 0.6649(5) 0.1903(5) 0.0462(9) Uani 0.5 1 d G . P A 1
H20 H 0.6853 0.6172 0.2174 0.055 Uiso 0.5 1 calc R U P A 1
C21 C 0.7152(7) 0.7459(6) 0.1726(5) 0.0462(9) Uani 0.5 1 d G . P A 1
H21 H 0.8238 0.7536 0.1876 0.055 Uiso 0.5 1 calc R U P A 1
C22 C 0.6385(9) 0.8157(5) 0.1330(5) 0.0462(9) Uani 0.5 1 d G . P A 1
H22 H 0.6948 0.8710 0.1209 0.055 Uiso 0.5 1 calc R U P A 1
C23 C 0.4796(9) 0.8044(5) 0.1112(5) 0.0462(9) Uani 0.5 1 d G . P A 1
C18B C 0.4174(15) 0.7412(10) 0.1272(8) 0.0462(9) Uani 0.5 1 d D . P A 2
C19B C 0.5545(15) 0.7118(10) 0.1682(7) 0.0462(9) Uani 0.5 1 d . . P A 2
H19B H 0.5601 0.6503 0.1871 0.055 Uiso 0.5 1 calc R U P A 2
C20B C 0.6828(16) 0.7750(10) 0.1807(7) 0.0462(9) Uani 0.5 1 d . . P A 2
H20B H 0.7744 0.7540 0.2071 0.055 Uiso 0.5 1 calc R U P A 2
C21B C 0.6802(15) 0.8631(10) 0.1567(7) 0.0462(9) Uani 0.5 1 d . . P A 2
H21B H 0.7676 0.9041 0.1656 0.055 Uiso 0.5 1 calc R U P A 2
C22B C 0.5440(15) 0.8923(10) 0.1183(7) 0.0462(9) Uani 0.5 1 d . . P A 2
H22B H 0.5345 0.9556 0.1042 0.055 Uiso 0.5 1 calc R U P A 2
C23B C 0.4230(15) 0.8308(10) 0.1004(7) 0.0462(9) Uani 0.5 1 d D . P A 2
C24 C 0.3991(16) 0.8764(9) 0.0648(8) 0.0457(11) Uani 0.5 1 d . . P A 1
H24A H 0.3706 0.9296 0.0968 0.055 Uiso 0.5 1 calc R U P A 1
H24B H 0.4777 0.8991 0.0281 0.055 Uiso 0.5 1 calc R U P A 1
C25 C 0.2749(17) 0.8510(11) 0.0314(9) 0.0457(11) Uani 0.5 1 d . . P A 1
H25A H 0.3131 0.8153 -0.0119 0.055 Uiso 0.5 1 calc R U P A 1
H25B H 0.2257 0.9084 0.0117 0.055 Uiso 0.5 1 calc R U P A 1
C26 C 0.1399(15) 0.7959(9) 0.0630(7) 0.0457(11) Uani 0.5 1 d . . P A 1
H26A H 0.0658 0.7755 0.0236 0.055 Uiso 0.5 1 calc R U P A 1
H26B H 0.0786 0.8339 0.0988 0.055 Uiso 0.5 1 calc R U P A 1
C24B C 0.2971(17) 0.8777(10) 0.0564(8) 0.0457(11) Uani 0.5 1 d D . P A 2
H24C H 0.2127 0.9025 0.0894 0.055 Uiso 0.5 1 calc R U P A 2
H24D H 0.3446 0.9303 0.0288 0.055 Uiso 0.5 1 calc R U P A 2
C25B C 0.2347(16) 0.8188(9) 0.0109(8) 0.0457(11) Uani 0.5 1 d D . P A 2
H25C H 0.3121 0.8090 -0.0297 0.055 Uiso 0.5 1 calc R U P A 2
H25D H 0.1372 0.8474 -0.0106 0.055 Uiso 0.5 1 calc R U P A 2
C26B C 0.1817(15) 0.7103(8) 0.0460(7) 0.0457(11) Uani 0.5 1 d D . P A 2
H26C H 0.0675 0.7125 0.0613 0.055 Uiso 0.5 1 calc R U P A 2
H26D H 0.1909 0.6639 0.0060 0.055 Uiso 0.5 1 calc R U P A 2
N1 N 0.0391(5) 0.3482(3) 0.1421(2) 0.0329(10) Uani 1 1 d . . . . .
N2 N 0.1532(10) 0.6718(4) 0.1740(3) 0.068(2) Uani 1 1 d . . . . .
O1 O -0.1346(5) 0.3533(2) 0.2613(2) 0.0388(9) Uani 1 1 d . . . . .
O2 O -0.0111(7) 0.6679(3) 0.2973(2) 0.0549(13) Uani 1 1 d . . . . .
H1N H -0.0092 0.3046 0.1667 0.050 Uiso 1 1 d . . . . .
H2N H 0.1427 0.7179 0.2122 0.050 Uiso 1 1 d . . . . .

loop_
_atom_site_aniso_label
_atom_site_aniso_U_11
_atom_site_aniso_U_22
_atom_site_aniso_U_33
_atom_site_aniso_U_23
_atom_site_aniso_U_13
_atom_site_aniso_U_12
C1 0.041(3) 0.030(3) 0.032(3) -0.002(2) 0.006(2) -0.006(2)
C2 0.033(3) 0.029(2) 0.033(3) 0.000(2) 0.001(2) -0.001(2)
C3 0.031(3) 0.026(2) 0.038(3) 0.001(2) 0.005(2) 0.001(2)
C4 0.051(3) 0.030(3) 0.031(3) 0.003(2) 0.007(2) 0.003(2)
C5 0.058(3) 0.029(3) 0.035(3) -0.005(2) 0.008(3) -0.003(3)
C6 0.063(4) 0.026(3) 0.031(3) -0.002(2) 0.005(3) -0.008(2)
C7 0.044(3) 0.024(2) 0.040(3) -0.007(2) 0.005(2) -0.002(2)
C8 0.046(3) 0.026(3) 0.047(3) -0.007(2) 0.013(3) 0.008(2)
C9 0.047(4) 0.062(4) 0.060(4) -0.004(3) 0.006(3) 0.014(3)
C10 0.046(4) 0.085(6) 0.095(6) -0.022(5) -0.007(4) 0.014(4)
C11 0.043(4) 0.080(6) 0.132(9) -0.022(6) 0.010(5) 0.006(4)
C12 0.059(5) 0.051(4) 0.107(7) 0.002(4) 0.041(5) -0.010(4)
C13 0.050(3) 0.034(3) 0.062(4) 0.000(3) 0.021(3) 0.002(3)
C14 0.092(6) 0.068(5) 0.053(4) 0.007(4) 0.022(4) -0.006(5)
C15 0.097(6) 0.064(4) 0.037(3) -0.004(3) 0.000(4) -0.003(5)
C16 0.054(4) 0.046(3) 0.041(3) -0.006(3) -0.006(3) -0.010(3)
C17 0.039(3) 0.046(3) 0.052(3) -0.005(2) -0.007(2) -0.007(2)
C17B 0.039(3) 0.046(3) 0.052(3) -0.005(2) -0.007(2) -0.007(2)
C18 0.0409(18) 0.053(2) 0.0450(17) 0.0017(16) -0.0016(15) -0.0003(15)
C19 0.0409(18) 0.053(2) 0.0450(17) 0.0017(16) -0.0016(15) -0.0003(15)
C20 0.0409(18) 0.053(2) 0.0450(17) 0.0017(16) -0.0016(15) -0.0003(15)
C21 0.0409(18) 0.053(2) 0.0450(17) 0.0017(16) -0.0016(15) -0.0003(15)
C22 0.0409(18) 0.053(2) 0.0450(17) 0.0017(16) -0.0016(15) -0.0003(15)
C23 0.0409(18) 0.053(2) 0.0450(17) 0.0017(16) -0.0016(15) -0.0003(15)
C18B 0.0409(18) 0.053(2) 0.0450(17) 0.0017(16) -0.0016(15) -0.0003(15)
C19B 0.0409(18) 0.053(2) 0.0450(17) 0.0017(16) -0.0016(15) -0.0003(15)
C20B 0.0409(18) 0.053(2) 0.0450(17) 0.0017(16) -0.0016(15) -0.0003(15)
C21B 0.0409(18) 0.053(2) 0.0450(17) 0.0017(16) -0.0016(15) -0.0003(15)
C22B 0.0409(18) 0.053(2) 0.0450(17) 0.0017(16) -0.0016(15) -0.0003(15)
C23B 0.0409(18) 0.053(2) 0.0450(17) 0.0017(16) -0.0016(15) -0.0003(15)
C24 0.039(3) 0.046(3) 0.052(3) -0.005(2) -0.007(2) -0.007(2)
C25 0.039(3) 0.046(3) 0.052(3) -0.005(2) -0.007(2) -0.007(2)
C26 0.039(3) 0.046(3) 0.052(3) -0.005(2) -0.007(2) -0.007(2)
C24B 0.039(3) 0.046(3) 0.052(3) -0.005(2) -0.007(2) -0.007(2)
C25B 0.039(3) 0.046(3) 0.052(3) -0.005(2) -0.007(2) -0.007(2)
C26B 0.039(3) 0.046(3) 0.052(3) -0.005(2) -0.007(2) -0.007(2)
N1 0.036(2) 0.025(2) 0.038(2) -0.0006(18) 0.0053(18) -0.0040(18)
N2 0.124(6) 0.039(3) 0.040(3) -0.015(2) 0.032(3) -0.039(3)
O1 0.045(2) 0.0269(18) 0.044(2) 0.0033(16) 0.0092(17) -0.0028(17)
O2 0.096(4) 0.0281(19) 0.041(2) -0.0082(16) 0.018(2) -0.007(2)

loop_
_atom_type_symbol
_atom_type_description
_atom_type_scat_dispersion_real
_atom_type_scat_dispersion_imag
_atom_type_scat_source
C C 0.0181 0.0091 'International Tables Vol C Tables 4.2.6.8 and 6.1.1.4'
H H 0.0000 0.0000 'International Tables Vol C Tables 4.2.6.8 and 6.1.1.4'
N N 0.0311 0.0180 'International Tables Vol C Tables 4.2.6.8 and 6.1.1.4'
O O 0.0492 0.0322 'International Tables Vol C Tables 4.2.6.8 and 6.1.1.4'

loop_
_geom_angle_atom_site_label_1
_geom_angle_atom_site_label_2
_geom_angle_atom_site_label_3
_geom_angle
C2 C1 C6 118.8(5)
C2 C1 H1 120.6
C6 C1 H1 120.6
N1 C2 C1 125.0(5)
N1 C2 C3 113.3(4)
C1 C2 C3 121.7(4)
O1 C3 C4 126.3(5)
O1 C3 C2 116.4(4)
C4 C3 C2 117.3(4)
C5 C4 C3 123.5(5)
C5 C4 H4 118.2
C3 C4 H4 118.2
O2 C5 C4 125.6(5)
O2 C5 C6 116.8(5)
C4 C5 C6 117.5(5)
N2 C6 C1 124.9(5)
N2 C6 C5 114.0(5)
C1 C6 C5 121.1(5)
N1 C7 C8 110.8(4)
N1 C7 C16 110.9(5)
C8 C7 C16 113.6(5)
N1 C7 H7 107.0
C8 C7 H7 107.0
C16 C7 H7 107.0
C9 C8 C13 118.1(6)
C9 C8 C7 120.6(5)
C13 C8 C7 121.2(6)
C8 C9 C10 122.6(8)
C8 C9 H9 118.7
C10 C9 H9 118.7
C11 C10 C9 119.6(9)
C11 C10 H10 120.2
C9 C10 H10 120.2
C10 C11 C12 120.0(8)
C10 C11 H11 120.0
C12 C11 H11 120.0
C11 C12 C13 121.5(8)
C11 C12 H12 119.3
C13 C12 H12 119.3
C8 C13 C12 118.1(7)
C8 C13 C14 121.3(6)
C12 C13 C14 120.5(7)
C13 C14 C15 113.6(6)
C13 C14 H14A 108.8
C15 C14 H14A 108.8
C13 C14 H14B 108.8
C15 C14 H14B 108.8
H14A C14 H14B 107.7
C16 C15 C14 109.9(6)
C16 C15 H15A 109.7
C14 C15 H15A 109.7
C16 C15 H15B 109.7
C14 C15 H15B 109.7
H15A C15 H15B 108.2
C15 C16 C7 110.0(6)
C15 C16 H16A 109.7
C7 C16 H16A 109.7
C15 C16 H16B 109.7
C7 C16 H16B 109.7
H16A C16 H16B 108.2
N2 C17 C18 100.0(10)
N2 C17 C26 119.8(11)
C18 C17 C26 112.0(9)
N2 C17 H17 108.1
C18 C17 H17 108.1
C26 C17 H17 108.1
C18B C17B C26B 111.4(11)
C18B C17B N2 114.7(10)
C26B C17B N2 101.4(10)
C18B C17B H17B 109.7
C26B C17B H17B 109.7
N2 C17B H17B 109.7
C19 C18 C23 120.0
C19 C18 C17 117.1(7)
C23 C18 C17 122.9(7)
C20 C19 C18 120.0
C20 C19 H19 120.0
C18 C19 H19 120.0
C19 C20 C21 120.0
C19 C20 H20 120.0
C21 C20 H20 120.0
C20 C21 C22 120.0
C20 C21 H21 120.0
C22 C21 H21 120.0
C23 C22 C21 120.0
C23 C22 H22 120.0
C21 C22 H22 120.0
C22 C23 C18 120.0
C22 C23 C24 120.4(7)
C18 C23 C24 119.5(7)
C23B C18B C19B 115.7(11)
C23B C18B C17B 123.0(12)
C19B C18B C17B 121.2(12)
C20B C19B C18B 119.6(12)
C20B C19B H19B 120.2
C18B C19B H19B 120.2
C21B C20B C19B 122.8(13)
C21B C20B H20B 118.6
C19B C20B H20B 118.6
C20B C21B C22B 117.4(13)
C20B C21B H21B 121.3
C22B C21B H21B 121.3
C23B C22B C21B 121.1(12)
C23B C22B H22B 119.4
C21B C22B H22B 119.4
C18B C23B C22B 122.8(12)
C18B C23B C24B 126.4(12)
C22B C23B C24B 110.5(12)
C25 C24 C23 116.1(12)
C25 C24 H24A 108.3
C23 C24 H24A 108.3
C25 C24 H24B 108.3
C23 C24 H24B 108.3
H24A C24 H24B 107.4
C24 C25 C26 126.1(14)
C24 C25 H25A 105.8
C26 C25 H25A 105.8
C24 C25 H25B 105.8
C26 C25 H25B 105.8
H25A C25 H25B 106.2
C25 C26 C17 107.0(10)
C25 C26 H26A 110.3
C17 C26 H26A 110.3
C25 C26 H26B 110.3
C17 C26 H26B 110.3
H26A C26 H26B 108.6
C25B C24B C23B 109.3(13)
C25B C24B H24C 109.8
C23B C24B H24C 109.8
C25B C24B H24D 109.8
C23B C24B H24D 109.8
H24C C24B H24D 108.3
C24B C25B C26B 117.1(12)
C24B C25B H25C 108.0
C26B C25B H25C 108.0
C24B C25B H25D 108.0
C26B C25B H25D 108.0
H25C C25B H25D 107.3
C17B C26B C25B 115.2(9)
C17B C26B H26C 108.5
C25B C26B H26C 108.5
C17B C26B H26D 108.5
C25B C26B H26D 108.5
H26C C26B H26D 107.5
C2 N1 C7 128.2(4)
C2 N1 H1N 112.8
C7 N1 H1N 119.0
C6 N2 C17 130.1(7)
C6 N2 C17B 120.1(7)
C6 N2 H2N 113.6
C17 N2 H2N 115.7
C17B N2 H2N 123.3

loop_
_geom_bond_atom_site_label_1
_geom_bond_atom_site_label_2
_geom_bond_distance
C1 C2 1.387(7)
C1 C6 1.403(7)
C1 H1 0.9500
C2 N1 1.316(7)
C2 C3 1.527(7)
C3 O1 1.243(6)
C3 C4 1.388(7)
C4 C5 1.388(8)
C4 H4 0.9500
C5 O2 1.249(7)
C5 C6 1.526(8)
C6 N2 1.312(8)
C7 N1 1.470(7)
C7 C8 1.516(8)
C7 C16 1.532(9)
C7 H7 1.0000
C8 C9 1.379(10)
C8 C13 1.400(9)
C9 C10 1.381(11)
C9 H9 0.9500
C10 C11 1.342(15)
C10 H10 0.9500
C11 C12 1.378(14)
C11 H11 0.9500
C12 C13 1.408(11)
C12 H12 0.9500
C13 C14 1.497(12)
C14 C15 1.521(12)
C14 H14A 0.9900
C14 H14B 0.9900
C15 C16 1.510(10)
C15 H15A 0.9900
C15 H15B 0.9900
C16 H16A 0.9900
C16 H16B 0.9900
C17 N2 1.458(15)
C17 C18 1.559(14)
C17 C26 1.655(19)
C17 H17 1.0000
C17B C18B 1.478(15)
C17B C26B 1.540(15)
C17B N2 1.561(15)
C17B H17B 1.0000
C18 C19 1.3900
C18 C23 1.3900
C19 C20 1.3900
C19 H19 0.9500
C20 C21 1.3900
C20 H20 0.9500
C21 C22 1.3900
C21 H21 0.9500
C22 C23 1.3900
C22 H22 0.9500
C23 C24 1.493(15)
C18B C23B 1.379(19)
C18B C19B 1.427(19)
C19B C20B 1.420(19)
C19B H19B 0.9500
C20B C21B 1.34(2)
C20B H20B 0.9500
C21B C22B 1.395(18)
C21B H21B 0.9500
C22B C23B 1.380(18)
C22B H22B 0.9500
C23B C24B 1.480(16)
C24 C25 1.25(2)
C24 H24A 0.9900
C24 H24B 0.9900
C25 C26 1.490(19)
C25 H25A 0.9900
C25 H25B 0.9900
C26 H26A 0.9900
C26 H26B 0.9900
C24B C25B 1.291(15)
C24B H24C 0.9900
C24B H24D 0.9900
C25B C26B 1.743(15)
C25B H25C 0.9900
C25B H25D 0.9900
C26B H26C 0.9900
C26B H26D 0.9900
N1 H1N 0.8689
N2 H2N 0.9645

loop_
_geom_hbond_atom_site_label_D
_geom_hbond_atom_site_label_H
_geom_hbond_atom_site_label_A
_geom_hbond_distance_DH
_geom_hbond_distance_HA
_geom_hbond_distance_DA
_geom_hbond_angle_DHA
_geom_hbond_site_symmetry_A
N1 H1N O2 0.87 2.08 2.829(6) 143.8 3_545
N2 H2N O1 0.96 2.01 2.869(6) 147.5 3

loop_
_geom_torsion_atom_site_label_1
_geom_torsion_atom_site_label_2
_geom_torsion_atom_site_label_3
_geom_torsion_atom_site_label_4
_geom_torsion
C6 C1 C2 N1 -174.2(5)
C6 C1 C2 C3 4.4(8)
N1 C2 C3 O1 -5.0(7)
C1 C2 C3 O1 176.3(5)
N1 C2 C3 C4 175.7(5)
C1 C2 C3 C4 -3.1(8)
O1 C3 C4 C5 -179.3(6)
C2 C3 C4 C5 -0.1(9)
C3 C4 C5 O2 -178.8(6)
C3 C4 C5 C6 1.6(9)
C2 C1 C6 N2 175.8(7)
C2 C1 C6 C5 -2.8(9)
O2 C5 C6 N2 1.5(9)
C4 C5 C6 N2 -178.9(7)
O2 C5 C6 C1 -179.8(6)
C4 C5 C6 C1 -0.2(9)
N1 C7 C8 C9 40.7(7)
C16 C7 C8 C9 166.5(5)
N1 C7 C8 C13 -138.5(5)
C16 C7 C8 C13 -12.7(7)
C13 C8 C9 C10 2.4(10)
C7 C8 C9 C10 -176.8(6)
C8 C9 C10 C11 -0.7(12)
C9 C10 C11 C12 -1.9(13)
C10 C11 C12 C13 2.7(13)
C9 C8 C13 C12 -1.5(8)
C7 C8 C13 C12 177.7(5)
C9 C8 C13 C14 179.1(6)
C7 C8 C13 C14 -1.7(9)
C11 C12 C13 C8 -1.0(10)
C11 C12 C13 C14 178.4(8)
C8 C13 C14 C15 -16.8(10)
C12 C13 C14 C15 163.9(7)
C13 C14 C15 C16 49.1(9)
C14 C15 C16 C7 -63.4(8)
N1 C7 C16 C15 170.6(5)
C8 C7 C16 C15 44.9(6)
N2 C17 C18 C19 48.1(11)
C26 C17 C18 C19 176.1(8)
N2 C17 C18 C23 -133.4(8)
C26 C17 C18 C23 -5.4(14)
C23 C18 C19 C20 0.0
C17 C18 C19 C20 178.5(10)
C18 C19 C20 C21 0.0
C19 C20 C21 C22 0.0
C20 C21 C22 C23 0.0
C21 C22 C23 C18 0.0
C21 C22 C23 C24 -176.4(10)
C19 C18 C23 C22 0.0
C17 C18 C23 C22 -178.4(11)
C19 C18 C23 C24 176.4(10)
C17 C18 C23 C24 -2.0(11)
C26B C17B C18B C23B 17.3(19)
N2 C17B C18B C23B -97.2(15)
C26B C17B C18B C19B -159.6(13)
N2 C17B C18B C19B 85.9(16)
C23B C18B C19B C20B 1.8(19)
C17B C18B C19B C20B 178.9(13)
C18B C19B C20B C21B 1(2)
C19B C20B C21B C22B 0(2)
C20B C21B C22B C23B -5.2(19)
C19B C18B C23B C22B -7(2)
C17B C18B C23B C22B 176.1(13)
C19B C18B C23B C24B 179.9(14)
C17B C18B C23B C24B 3(2)
C21B C22B C23B C18B 9(2)
C21B C22B C23B C24B -176.9(12)
C22 C23 C24 C25 161.4(11)
C18 C23 C24 C25 -15.0(16)
C23 C24 C25 C26 46(2)
C24 C25 C26 C17 -50(2)
N2 C17 C26 C25 141.6(12)
C18 C17 C26 C25 25.1(15)
C18B C23B C24B C25B -38(2)
C22B C23B C24B C25B 147.9(13)
C23B C24B C25B C26B 46.6(17)
C18B C17B C26B C25B -5.9(16)
N2 C17B C26B C25B 116.6(10)
C24B C25B C26B C17B -28.9(17)
C1 C2 N1 C7 -0.1(9)
C3 C2 N1 C7 -178.8(5)
C8 C7 N1 C2 52.8(7)
C16 C7 N1 C2 -74.4(7)
C1 C6 N2 C17 16.1(15)
C5 C6 N2 C17 -165.3(10)
C1 C6 N2 C17B -12.6(12)
C5 C6 N2 C17B 166.1(7)
C18 C17 N2 C6 -120.5(11)
C26 C17 N2 C6 116.9(12)
C18 C17 N2 C17B -44.8(15)
C26 C17 N2 C17B -167(2)
C18B C17B N2 C6 -142.3(10)
C26B C17B N2 C6 97.6(10)
C18B C17B N2 C17 97(2)
C26B C17B N2 C17 -23.5(15)
